data_1563063
loop_
_publ_author_name
'Magott, Michal'
'Gawe\/l, Bart\/lomiej A.'
'Sarewicz, Marcin'
'Reczy\'nski, Mateusz'
'Ogorza\/ly, Karolina'
'Makowski, Wac\/law'
'Pinkowicz, Dawid'

_publ_section_title
;
 Large breathing effect induced by water sorption in a remarkably stable
 nonporous cyanide-bridged coordination polymer
;
_journal_name_full 'Chemical Science'
_journal_paper_doi 10.1039/D1SC02060A
_journal_year 2021
_chemical_formula_sum 'C14 H8 Mn2 Mo N12'
_chemical_formula_weight 550.14
_space_group_IT_number 2
_space_group_name_Hall '-P 1'
_space_group_name_H-M_alt 'P -1'
_symmetry_cell_setting triclinic
_symmetry_Int_Tables_number 2
_symmetry_space_group_name_Hall '-P 1'
_symmetry_space_group_name_H-M 'P -1'
_audit_block_doi 10.5517/ccdc.csd.cc26rxnk
_audit_update_record
;
2021-04-07 deposited with the CCDC.	2021-06-01 downloaded from the CCDC.
;
_cell_angle_alpha 95.383(10)
_cell_angle_beta 103.956(9)
_cell_angle_gamma 103.284(6)
_cell_formula_units_Z 2
_cell_length_a 9.8543(5)
_cell_length_b 10.0005(5)
_cell_length_c 10.8395(6)
_cell_measurement_temperature 293
_cell_volume 996.27(11)
_diffrn_ambient_temperature 293
_diffrn_measurement_device_type 'Bruker D8Advance'
_diffrn_radiation_probe x-ray
_diffrn_radiation_type CuKa
_diffrn_radiation_wavelength 1.5418
_exptl_absorpt_coefficient_mu 15.486
_exptl_crystal_density_diffrn 1.834
_exptl_crystal_description powder
_exptl_crystal_F_000 536
_pd_char_colour orange
_pd_instr_location ' ?'
_pd_meas_2theta_range_inc 0.01
_pd_meas_2theta_range_max 70.000
_pd_meas_2theta_range_min 3.000
_pd_meas_number_of_points 6602
_pd_proc_2theta_range_inc 0.01
_pd_proc_2theta_range_max 70.000
_pd_proc_2theta_range_min 6.9788
_pd_proc_ls_background_function '9 Chebyshev polynoms'
_pd_proc_ls_pref_orient_corr none
_pd_proc_ls_profile_function Pseudo-Voigt
_pd_proc_ls_prof_R_factor 0.0205
_pd_proc_ls_prof_wR_expected 0.0731
_pd_proc_ls_prof_wR_factor 0.0303
_refine_ls_goodness_of_fit_all 0.41
_refine_ls_hydrogen_treatment mixed
_refine_ls_number_constraints 0
_refine_ls_number_parameters 43
_refine_ls_R_factor_all 0.0460
_refine_ls_R_factor_gt 0.0455
_refine_ls_shift/su_max 0.019041
_refine_ls_shift/su_mean 0.01384
_refine_ls_weighting_scheme sigma
_refine_ls_wR_factor_all 0.0519
_refine_ls_wR_factor_gt 0.0517
_cod_data_source_file d1sc02060a2.cif
_cod_data_source_block (I)_CCDC2
_cod_depositor_comments
;
The following automatic conversions were performed:

data item '_diffrn_radiation_probe' value 'X-ray' was changed to
'x-ray' in accordance with the
/home/data/users/saulius/crontab/automatic-downloads/rss-feeds/RSC/lib/dictionaries/cif_core.dic
dictionary named 'cif_core.dic' version 2.4.2 last updated on
2011-04-26.

Automatic conversion script
Id: cif_fix_values 7556 2019-12-06 15:28:31Z antanas 
;
_cod_database_code 1563063

loop_
_space_group_symop_id
_space_group_symop_operation_xyz
1 x,y,z
2 -x,-y,-z

loop_
_atom_site_label
_atom_site_type_symbol
_atom_site_fract_x
_atom_site_fract_y
_atom_site_fract_z
_atom_site_adp_type
_atom_site_U_iso_or_equiv
_atom_site_site_symmetry_multiplicity
_atom_site_occupancy
_atom_site_calc_flag
_atom_site_refinement_flags
_atom_site_disorder_assembly
_atom_site_disorder_group
Mo1 Mo -0.4263(5) -0.7423(5) -0.7185(3) Uiso 0.067(3) 2 1 d . . .
C1 C -0.4288(5) -0.7422(5) -0.9186(3) Uiso 0.07(5) 2 1 d . . .
C2 C -0.3774(5) -0.7266(5) -0.5112(3) Uiso 0.07(5) 2 1 d . . .
N2 N -0.3546(5) -0.7127(5) -0.4023(3) Uiso 0.07(5) 2 1 d . . .
N1 N -0.4241(5) -0.7530(5) -1.0228(3) Uiso 0.07(5) 2 1 d . . .
C3 C -0.6217(5) -0.8180(5) -0.8753(3) Uiso 0.07(5) 2 1 d . . .
N3 N -0.7255(5) -0.8622(5) -0.9553(3) Uiso 0.07(5) 2 1 d . . .
C4 C -0.2722(5) -0.5414(5) -0.6471(3) Uiso 0.07(5) 2 1 d . . .
N4 N -0.1947(5) -0.4356(5) -0.6058(3) Uiso 0.07(5) 2 1 d . . .
C5 C -0.2206(5) -0.7979(5) -0.6671(3) Uiso 0.07(5) 2 1 d . . .
N5 N -0.1177(5) -0.8328(5) -0.6336(3) Uiso 0.07(5) 2 1 d . . .
C6 C -0.5174(5) -0.5656(5) -0.7370(3) Uiso 0.07(5) 2 1 d . . .
N6 N -0.5626(5) -0.4712(5) -0.7460(3) Uiso 0.07(5) 2 1 d . . .
C7 C -0.4714(5) -0.9655(5) -0.7322(3) Uiso 0.07(5) 2 1 d . . .
N7 N -0.5203(5) -1.0822(5) -0.7427(3) Uiso 0.07(5) 2 1 d . . .
C8 C -0.6099(5) -0.7641(5) -0.6386(3) Uiso 0.07(5) 2 1 d . . .
N8 N -0.7006(5) -0.7735(5) -0.5908(3) Uiso 0.07(5) 2 1 d . . .
C9 C -0.0317(10) -0.6190(8) -1.1933(6) Uiso 0.061(7) 2 1 d . . .
H1 H -0.0585(10) -0.5941(8) -1.2741(6) Uiso 0.1 2 1 d . . .
C10 C 0.1006(10) -0.6096(8) -1.1315(6) Uiso 0.061(7) 2 1 d . . .
H2 H 0.1832(10) -0.5777(8) -1.1580(6) Uiso 0.1 2 1 d . . .
N9 N 0.0927(10) -0.6563(8) -1.0205(6) Uiso 0.061(7) 2 1 d . . .
H3 H 0.1634(10) -0.6639(8) -0.9602(6) Uiso 0.1 2 1 d . . .
C11 C -0.0454(10) -0.6880(8) -1.0227(6) Uiso 0.061(7) 2 1 d . . .
H4 H -0.0803(10) -0.7206(8) -0.9562(6) Uiso 0.1 2 1 d . . .
N10 N -0.1253(10) -0.6682(8) -1.1273(6) Uiso 0.061(7) 2 1 d . . .
Mn1 Mn -0.3572(10) -0.7016(8) -1.1851(6) Uiso 0.079(5) 2 1 d . . .
C12 C -0.0597(9) -0.9504(9) -0.3805(7) Uiso 0.087(10) 2 1 d . . .
H5 H -0.1437(9) -0.9697(9) -0.4473(7) Uiso 0.1 2 1 d . . .
C13 C -0.0511(9) -0.9996(9) -0.2744(7) Uiso 0.087(10) 2 1 d . . .
H6 H -0.1248(9) -1.0580(9) -0.2507(7) Uiso 0.1 2 1 d . . .
N11 N 0.0878(9) -0.9480(9) -0.2050(7) Uiso 0.087(10) 2 1 d . . .
H7 H 0.1261(9) -0.9638(9) -0.1298(7) Uiso 0.1 2 1 d . . .
C14 C 0.1637(9) -0.8755(9) -0.2897(7) Uiso 0.087(10) 2 1 d . . .
H8 H 0.2498(9) -0.8197(9) -0.2479(7) Uiso 0.1 2 1 d . . .
N12 N 0.0670(9) -0.8684(9) -0.3829(7) Uiso 0.087(10) 2 1 d . . .
Mn2 Mn 0.1098(9) -0.7608(9) -0.5351(7) Uiso 0.062(5) 2 1 d . . .

loop_
_atom_type_symbol
_atom_type_scat_dispersion_real
_atom_type_scat_dispersion_imag
_atom_type_scat_source
C 0.0181 0.0091 'International Tables Vol C tables 4.2.6.8 and 6.1.1.1'
H 0.0000 0.0000 'International Tables Vol C tables 4.2.6.8 and 6.1.1.1'
Mn -0.5299 2.8052 'International Tables Vol C tables 4.2.6.8 and 6.1.1.1'
N 0.0311 0.0180 'International Tables Vol C tables 4.2.6.8 and 6.1.1.1'
W -5.4734 5.5774 'International Tables Vol C tables 4.2.6.8 and 6.1.1.1'

loop_
_exptl_crystal_face_index_h
_exptl_crystal_face_index_k
_exptl_crystal_face_index_l
_exptl_crystal_face_perp_dist
? ? ? ?

loop_
_geom_angle_atom_site_label_1
_geom_angle_atom_site_label_2
_geom_angle_atom_site_label_3
_geom_angle_site_symmetry_1
_geom_angle_site_symmetry_2
_geom_angle_site_symmetry_3
_geom_angle
_geom_angle_publ_flag
C1 Mo1 C2 . . . 168.5(3) ?
C1 Mo1 C3 . . . 56.86(18) ?
C1 Mo1 C4 . . . 96.1(2) ?
C1 Mo1 C5 . . . 93.8(3) ?
C1 Mo1 C6 . . . 85.6(2) ?
C1 Mo1 C7 . . . 94.5(2) ?
C1 Mo1 C8 . . . 127.1(2) ?
C2 Mo1 C3 . . . 134.6(3) ?
C2 Mo1 C4 . . . 75.64(18) ?
C2 Mo1 C5 . . . 76.8(2) ?
C2 Mo1 C6 . . . 97.7(2) ?
C2 Mo1 C7 . . . 88.8(2) ?
C2 Mo1 C8 . . . 64.1(2) ?
C3 Mo1 C4 . . . 134.0(3) ?
C3 Mo1 C5 . . . 134.1(3) ?
C3 Mo1 C6 . . . 75.6(2) ?
C3 Mo1 C7 . . . 76.2(2) ?
C3 Mo1 C8 . . . 71.9(2) ?
C4 Mo1 C5 . . . 77.7(2) ?
C4 Mo1 C6 . . . 65.0(2) ?
C4 Mo1 C7 . . . 148.1(3) ?
C4 Mo1 C8 . . . 111.7(3) ?
C5 Mo1 C6 . . . 142.4(3) ?
C5 Mo1 C7 . . . 71.6(2) ?
C5 Mo1 C8 . . . 134.6(2) ?
C6 Mo1 C7 . . . 146.0(3) ?
C6 Mo1 C8 . . . 68.6(2) ?
C7 Mo1 C8 . . . 84.9(2) ?
Mo1 C1 N1 . . . 173.2(5) ?
Mo1 C2 N2 . . . 176.5(5) ?
C1 N1 Mn1 . . . 158.3(4) ?
Mo1 C3 N3 . . . 177.3(4) ?
Mo1 C4 N4 . . . 177.0(4) ?
Mo1 C5 N5 . . . 174.5(4) ?
C5 N5 Mn2 . . . 143.8(5) ?
Mo1 C6 N6 . . . 178.7(4) ?
C6 N6 Mn1 . . 2_443 164.7(4) ?
Mo1 C7 N7 . . . 167.7(5) ?
C7 N7 Mn1 . . 2_433 164.5(4) ?
Mo1 C8 N8 . . . 176.4(3) ?
C8 N8 Mn2 . . 1_455 165.7(5) ?
H1 C9 C10 . . . 123.8(11) ?
H1 C9 N10 . . . 123.9(11) ?
C10 C9 N10 . . . 112.3(7) ?
C9 C10 H2 . . . 127.4(9) ?
C9 C10 N9 . . . 105.2(8) ?
H2 C10 N9 . . . 127.4(10) ?
C10 N9 H3 . . . 126.8(12) ?
C10 N9 C11 . . . 106.5(7) ?
H3 N9 C11 . . . 126.7(10) ?
N9 C11 H4 . . . 124.0(9) ?
N9 C11 N10 . . . 112.0(8) ?
H4 C11 N10 . . . 124.0(11) ?
C9 N10 C11 . . . 104.0(8) ?
C9 N10 Mn1 . . . 127.3(6) ?
C11 N10 Mn1 . . . 128.7(7) ?
N1 Mn1 N6 . . 2_443 110.8(5) ?
N1 Mn1 N7 . . 2_433 80.3(3) ?
N1 Mn1 N10 . . . 104.8(4) ?
N6 Mn1 N7 2_443 . 2_433 121.7(4) ?
N6 Mn1 N10 2_443 . . 116.4(4) ?
N7 Mn1 N10 2_433 . . 114.8(5) ?
H5 C12 C13 . . . 124.0(10) ?
H5 C12 N12 . . . 124.1(10) ?
C13 C12 N12 . . . 111.8(7) ?
C12 C13 H6 . . . 127.3(9) ?
C12 C13 N11 . . . 105.3(8) ?
H6 C13 N11 . . . 127.4(9) ?
C13 N11 H7 . . . 126.6(11) ?
C13 N11 C14 . . . 106.3(7) ?
H7 N11 C14 . . . 126.7(10) ?
N11 C14 H8 . . . 113.2(9) ?
N11 C14 N12 . . . 104.8(8) ?
H8 C14 N12 . . . 134.0(11) ?
C12 N12 C14 . . . 110.3(8) ?
C12 N12 Mn2 . . . 126.6(6) ?
C14 N12 Mn2 . . . 122.5(7) ?
N5 Mn2 N8 . . 1_655 132.8(4) ?
N5 Mn2 N12 . . . 88.5(4) ?
N8 Mn2 N12 1_655 . . 116.9(5) ?

loop_
_geom_bond_atom_site_label_1
_geom_bond_atom_site_label_2
_geom_bond_site_symmetry_1
_geom_bond_site_symmetry_2
_geom_bond_distance
_geom_bond_publ_flag
Mo1 C1 . . 2.163(5) ?
Mo1 C2 . . 2.164(5) ?
Mo1 C3 . . 2.163(5) ?
Mo1 C4 . . 2.164(6) ?
Mo1 C5 . . 2.182(7) ?
Mo1 C6 . . 2.163(8) ?
Mo1 C7 . . 2.157(7) ?
Mo1 C8 . . 2.164(7) ?
C1 N1 . . 1.138(5) ?
C2 N2 . . 1.136(5) ?
N1 Mn1 . . 2.090(9) ?
C3 N3 . . 1.134(5) ?
C4 N4 . . 1.130(6) ?
C5 N5 . . 1.136(7) ?
N5 Mn2 . . 2.155(9) ?
C6 N6 . . 1.135(8) ?
N6 Mn1 . 2_443 2.180(10) ?
C7 N7 . . 1.139(7) ?
N7 Mn1 . 2_433 2.184(8) ?
C8 N8 . . 1.127(7) ?
N8 Mn2 . 1_455 2.124(11) ?
C9 H1 . . 0.927(10) ?
C9 C10 . . 1.291(13) ?
C9 N10 . . 1.334(13) ?
C10 H2 . . 0.926(13) ?
C10 N9 . . 1.344(10) ?
N9 H3 . . 0.856(11) ?
N9 C11 . . 1.318(14) ?
C11 H4 . . 0.925(11) ?
C11 N10 . . 1.276(10) ?
N10 Mn1 . . 2.155(13) ?
C12 H5 . . 0.926(10) ?
C12 C13 . . 1.285(12) ?
C12 N12 . . 1.335(12) ?
C13 H6 . . 0.926(12) ?
C13 N11 . . 1.346(10) ?
N11 H7 . . 0.857(11) ?
N11 C14 . . 1.461(12) ?
C14 H8 . . 0.887(10) ?
C14 N12 . . 1.230(11) ?
N12 Mn2 . . 2.125(12) ?
